data_7242179
loop_
_publ_author_name
'Brummel, Beau R.'
'Lee, Kinsey G.'
'Kolis, Joseph W.'
'Whitehead, Daniel C.'
'McMillen, Colin D.'

_publ_section_title
;
 Guanidinium sulfates as directors of noncentrosymmetric structures
;
_journal_issue 7
_journal_name_full CrystEngComm
_journal_page_first 1643
_journal_page_last 1656
_journal_paper_doi 10.1039/D0CE01817A
_journal_volume 23
_journal_year 2021
_chemical_absolute_configuration ad
_chemical_formula_sum 'C9 H34 N10 O8 S2'
_chemical_formula_weight 474.58
_space_group_crystal_system tetragonal
_space_group_IT_number 76
_space_group_name_Hall 'P 4w'
_space_group_name_H-M_alt 'P 41'
_atom_sites_solution_hydrogens mixed
_atom_sites_solution_primary dual
_atom_sites_solution_secondary difmap
_audit_creation_method SHELXL-2016/6
_audit_update_record
;
2020-06-26 deposited with the CCDC.	2021-01-26 downloaded from the CCDC.
;
_cell_angle_alpha 90
_cell_angle_beta 90
_cell_angle_gamma 90
_cell_formula_units_Z 4
_cell_length_a 10.8776(4)
_cell_length_b 10.8776(4)
_cell_length_c 20.4184(7)
_cell_measurement_reflns_used 9976
_cell_measurement_temperature 100(2)
_cell_measurement_theta_max 30.56
_cell_measurement_theta_min 2.65
_cell_volume 2415.95(15)
_computing_cell_refinement 'Bruker SAINT'
_computing_data_collection 'Bruker APEX3'
_computing_data_reduction 'Bruker SAINT'
_computing_molecular_graphics 'Bruker SHELXTL'
_computing_publication_material 'Bruker SHELXTL'
_computing_structure_refinement 'SHELXL-2014 (Sheldrick 2014)'
_computing_structure_solution 'SHELXT-2014 (Sheldrick 2014)'
_diffrn_ambient_temperature 100(2)
_diffrn_measured_fraction_theta_full 0.996
_diffrn_measured_fraction_theta_max 0.997
_diffrn_measurement_device_type 'Bruker D8 Venture Photon 100'
_diffrn_measurement_method '\f and \w scans'
_diffrn_radiation_type MoK\a
_diffrn_radiation_wavelength 0.71073
_diffrn_reflns_av_R_equivalents 0.0264
_diffrn_reflns_av_unetI/netI 0.0225
_diffrn_reflns_Laue_measured_fraction_full 0.996
_diffrn_reflns_Laue_measured_fraction_max 0.997
_diffrn_reflns_limit_h_max 13
_diffrn_reflns_limit_h_min -13
_diffrn_reflns_limit_k_max 13
_diffrn_reflns_limit_k_min -13
_diffrn_reflns_limit_l_max 24
_diffrn_reflns_limit_l_min -25
_diffrn_reflns_number 22103
_diffrn_reflns_point_group_measured_fraction_full 0.995
_diffrn_reflns_point_group_measured_fraction_max 0.994
_diffrn_reflns_theta_full 25.242
_diffrn_reflns_theta_max 26.499
_diffrn_reflns_theta_min 2.648
_diffrn_source 'Incoatec I\mS'
_exptl_absorpt_coefficient_mu 0.272
_exptl_absorpt_correction_T_max 1.0000
_exptl_absorpt_correction_T_min 0.9539
_exptl_absorpt_correction_type multi-scan
_exptl_absorpt_process_details 'SADABS, Bruker'
_exptl_crystal_colour colourless
_exptl_crystal_density_diffrn 1.305
_exptl_crystal_description block
_exptl_crystal_F_000 1016
_exptl_crystal_size_max 0.441
_exptl_crystal_size_mid 0.398
_exptl_crystal_size_min 0.351
_refine_diff_density_max 0.168
_refine_diff_density_min -0.282
_refine_diff_density_rms 0.050
_refine_ls_abs_structure_details
;
 Flack x determined using 2222 quotients [(I+)-(I-)]/[(I+)+(I-)]
 (Parsons, Flack and Wagner, Acta Cryst. B69 (2013) 249-259).
;
_refine_ls_abs_structure_Flack 0.000(14)
_refine_ls_extinction_method none
_refine_ls_goodness_of_fit_ref 1.090
_refine_ls_hydrogen_treatment mixed
_refine_ls_matrix_type full
_refine_ls_number_parameters 341
_refine_ls_number_reflns 4984
_refine_ls_number_restraints 1
_refine_ls_restrained_S_all 1.090
_refine_ls_R_factor_all 0.0268
_refine_ls_R_factor_gt 0.0254
_refine_ls_shift/su_max 0.001
_refine_ls_shift/su_mean 0.000
_refine_ls_structure_factor_coef Fsqd
_refine_ls_weighting_details 'w=1/[\s^2^(Fo^2^)+(0.0411P)^2^+0.0990P] where P=(Fo^2^+2Fc^2^)/3'
_refine_ls_weighting_scheme calc
_refine_ls_wR_factor_gt 0.0620
_refine_ls_wR_factor_ref 0.0628
_reflns_Friedel_coverage 0.938
_reflns_Friedel_fraction_full 0.994
_reflns_Friedel_fraction_max 0.991
_reflns_number_gt 4821
_reflns_number_total 4984
_reflns_threshold_expression 'I > 2\s(I)'
_cod_data_source_file d0ce01817a1.cif
_cod_data_source_block 6
_cod_depositor_comments 'Adding full bibliography for 7242177--7242183.cif.'
_cod_original_cell_volume 2415.9(2)
_cod_database_code 7242179
_shelx_shelxl_version_number 2016/6
_shelx_space_group_comment
;
The symmetry employed for this shelxl refinement is uniquely defined
by the following loop, which should always be used as a source of
symmetry information in preference to the above space-group names.
They are only intended as comments.
;
_shelx_estimated_absorpt_t_min 0.889
_shelx_estimated_absorpt_t_max 0.910

loop_
_space_group_symop_operation_xyz
'x, y, z'
'-x, -y, z+1/2'
'-y, x, z+1/4'
'y, -x, z+3/4'

loop_
_atom_site_label
_atom_site_type_symbol
_atom_site_fract_x
_atom_site_fract_y
_atom_site_fract_z
_atom_site_U_iso_or_equiv
_atom_site_adp_type
_atom_site_occupancy
_atom_site_site_symmetry_order
_atom_site_calc_flag
_atom_site_refinement_flags_posn
_atom_site_refinement_flags_adp
_atom_site_refinement_flags_occupancy
_atom_site_disorder_assembly
_atom_site_disorder_group
S1 S 0.28959(5) 0.18611(4) 0.56428(2) 0.01636(12) Uani 1 1 d . . . . .
S2 S 0.73104(5) 0.26227(4) 0.29477(2) 0.01722(12) Uani 1 1 d . . . . .
O1 O 0.34664(14) 0.08283(14) 0.60106(7) 0.0239(3) Uani 1 1 d . . . . .
O2 O 0.32017(15) 0.17112(14) 0.49443(7) 0.0217(3) Uani 1 1 d . . . . .
O3 O 0.15567(14) 0.18178(14) 0.57386(8) 0.0231(3) Uani 1 1 d . . . . .
O4 O 0.33980(14) 0.30386(14) 0.58829(8) 0.0245(3) Uani 1 1 d . . . . .
O5 O 0.86557(13) 0.24646(14) 0.29364(8) 0.0217(3) Uani 1 1 d . . . . .
O6 O 0.70217(14) 0.39549(13) 0.30123(7) 0.0215(3) Uani 1 1 d . . . . .
O7 O 0.67803(16) 0.19566(14) 0.35064(9) 0.0300(4) Uani 1 1 d . . . . .
O8 O 0.67830(15) 0.21760(16) 0.23274(9) 0.0303(4) Uani 1 1 d . . . . .
N1 N 0.51915(19) 0.07505(18) 0.69692(10) 0.0258(4) Uani 1 1 d . . . . .
H1 H 0.461(2) 0.083(2) 0.6683(12) 0.017(6) Uiso 1 1 d . . . . .
N2 N 0.9542(2) 0.0058(2) 0.34202(11) 0.0304(5) Uani 1 1 d . . . . .
H2A H 1.016(3) -0.029(3) 0.3273(14) 0.031(7) Uiso 1 1 d . . . . .
H2B H 0.933(3) 0.068(3) 0.3291(15) 0.032(8) Uiso 1 1 d . . . . .
N3 N 0.7979(2) 0.0006(2) 0.41816(10) 0.0279(5) Uani 1 1 d . . . . .
H3A H 0.766(2) -0.033(3) 0.4504(13) 0.023(7) Uiso 1 1 d . . . . .
H3B H 0.764(3) 0.055(3) 0.4014(14) 0.027(7) Uiso 1 1 d . . . . .
N4 N 0.9376(2) -0.15618(19) 0.41333(11) 0.0293(5) Uani 1 1 d . . . . .
H4A H 0.999(3) -0.188(3) 0.3963(14) 0.028(7) Uiso 1 1 d . . . . .
H4B H 0.884(3) -0.200(3) 0.4368(14) 0.029(7) Uiso 1 1 d . . . . .
N5 N 0.63407(18) 0.4838(2) 0.42921(10) 0.0243(4) Uani 1 1 d . . . . .
H5A H 0.659(2) 0.456(3) 0.3956(15) 0.025(7) Uiso 1 1 d . . . . .
H5B H 0.670(3) 0.541(3) 0.4456(14) 0.027(7) Uiso 1 1 d . . . . .
N6 N 0.5117(2) 0.31295(19) 0.43719(10) 0.0264(4) Uani 1 1 d . . . . .
H6A H 0.460(3) 0.278(3) 0.4543(14) 0.025(7) Uiso 1 1 d . . . . .
H6B H 0.552(3) 0.281(3) 0.4054(15) 0.031(7) Uiso 1 1 d . . . . .
N7 N 0.50453(19) 0.4612(2) 0.51728(10) 0.0259(4) Uani 1 1 d . . . . .
H7A H 0.461(3) 0.418(3) 0.5392(14) 0.030(7) Uiso 1 1 d . . . . .
H7B H 0.524(2) 0.535(3) 0.5317(13) 0.026(7) Uiso 1 1 d . . . . .
N8 N 0.0595(2) 0.3245(2) 0.67937(11) 0.0302(5) Uani 1 1 d . . . . .
H8A H -0.006(3) 0.308(3) 0.6956(13) 0.026(7) Uiso 1 1 d . . . . .
H8B H 0.093(3) 0.286(3) 0.6500(13) 0.024(7) Uiso 1 1 d . . . . .
N9 N 0.2241(2) 0.4577(2) 0.68045(10) 0.0279(5) Uani 1 1 d . . . . .
H9A H 0.264(3) 0.512(3) 0.6997(15) 0.038(8) Uiso 1 1 d . . . . .
H9B H 0.261(2) 0.406(2) 0.6529(14) 0.022(6) Uiso 1 1 d . . . . .
N10 N 0.0671(2) 0.4803(2) 0.75482(11) 0.0392(6) Uani 1 1 d . . . . .
H10A H 0.012(3) 0.439(3) 0.7790(16) 0.040(8) Uiso 1 1 d . . . . .
H10B H 0.109(4) 0.535(4) 0.769(2) 0.078(13) Uiso 1 1 d . . . . .
C1 C 0.6064(3) 0.1778(3) 0.68447(14) 0.0396(6) Uani 1 1 d . . . . .
H1A H 0.676373 0.170779 0.715243 0.048 Uiso 1 1 calc R U . . .
H1B H 0.564254 0.256689 0.693548 0.048 Uiso 1 1 calc R U . . .
C2 C 0.6557(3) 0.1802(3) 0.61486(16) 0.0434(7) Uani 1 1 d . . . . .
H2C H 0.709899 0.109445 0.607967 0.065 Uiso 1 1 calc R U . . .
H2D H 0.702001 0.256355 0.607810 0.065 Uiso 1 1 calc R U . . .
H2E H 0.586932 0.176411 0.583908 0.065 Uiso 1 1 calc R U . . .
C3 C 0.4612(3) 0.0838(2) 0.76443(12) 0.0348(6) Uani 1 1 d . . . . .
H3C H 0.423277 0.003818 0.775608 0.042 Uiso 1 1 calc R U . . .
H3D H 0.526322 0.100732 0.797113 0.042 Uiso 1 1 calc R U . . .
C4 C 0.3660(3) 0.1819(3) 0.76846(14) 0.0440(7) Uani 1 1 d . . . . .
H4C H 0.403001 0.261360 0.757291 0.066 Uiso 1 1 calc R U . . .
H4D H 0.333012 0.185347 0.813085 0.066 Uiso 1 1 calc R U . . .
H4E H 0.299390 0.163624 0.737664 0.066 Uiso 1 1 calc R U . . .
C5 C 0.5736(2) -0.0506(2) 0.68596(14) 0.0324(6) Uani 1 1 d . . . . .
H5C H 0.507648 -0.112757 0.690480 0.039 Uiso 1 1 calc R U . . .
H5D H 0.605003 -0.055231 0.640520 0.039 Uiso 1 1 calc R U . . .
C6 C 0.6759(4) -0.0827(4) 0.7320(2) 0.0663(11) Uani 1 1 d . . . . .
H6C H 0.740073 -0.019675 0.729509 0.099 Uiso 1 1 calc R U . . .
H6D H 0.710518 -0.162660 0.719880 0.099 Uiso 1 1 calc R U . . .
H6E H 0.643885 -0.086716 0.776854 0.099 Uiso 1 1 calc R U . . .
C7 C 0.8962(2) -0.0497(2) 0.39080(10) 0.0225(5) Uani 1 1 d . . . . .
C8 C 0.55089(19) 0.4181(2) 0.46167(10) 0.0197(4) Uani 1 1 d . . . . .
C9 C 0.1180(2) 0.4193(2) 0.70534(11) 0.0236(5) Uani 1 1 d . . . . .

loop_
_atom_site_aniso_label
_atom_site_aniso_U_11
_atom_site_aniso_U_22
_atom_site_aniso_U_33
_atom_site_aniso_U_23
_atom_site_aniso_U_13
_atom_site_aniso_U_12
S1 0.0173(2) 0.0145(2) 0.0172(2) -0.00036(18) 0.00167(18) -0.00068(19)
S2 0.0171(2) 0.0157(2) 0.0188(2) 0.00064(18) 0.00191(19) 0.00169(18)
O1 0.0255(8) 0.0220(8) 0.0241(8) 0.0053(6) -0.0042(6) 0.0000(6)
O2 0.0272(8) 0.0186(7) 0.0195(7) -0.0018(6) 0.0029(6) -0.0005(6)
O3 0.0191(7) 0.0220(8) 0.0282(8) -0.0028(6) 0.0020(6) -0.0022(6)
O4 0.0266(8) 0.0207(8) 0.0262(8) -0.0066(6) 0.0079(6) -0.0063(6)
O5 0.0179(7) 0.0246(8) 0.0226(7) -0.0006(6) 0.0016(6) 0.0012(6)
O6 0.0265(8) 0.0164(7) 0.0217(8) 0.0011(6) 0.0040(6) 0.0028(6)
O7 0.0294(9) 0.0216(8) 0.0391(10) 0.0123(7) 0.0152(7) 0.0074(7)
O8 0.0269(9) 0.0314(9) 0.0327(9) -0.0101(7) -0.0078(7) 0.0077(7)
N1 0.0269(10) 0.0246(10) 0.0258(10) -0.0036(8) -0.0098(8) -0.0029(8)
N2 0.0300(11) 0.0303(12) 0.0309(11) 0.0117(9) 0.0108(9) 0.0097(10)
N3 0.0301(11) 0.0241(10) 0.0294(11) 0.0096(9) 0.0097(9) 0.0103(9)
N4 0.0291(11) 0.0248(10) 0.0340(11) 0.0098(9) 0.0147(9) 0.0115(9)
N5 0.0240(10) 0.0270(11) 0.0219(10) -0.0055(8) 0.0057(8) -0.0075(8)
N6 0.0242(10) 0.0269(11) 0.0281(10) -0.0055(9) 0.0087(9) -0.0066(9)
N7 0.0294(11) 0.0241(11) 0.0241(10) -0.0037(8) 0.0096(8) -0.0064(9)
N8 0.0241(11) 0.0314(11) 0.0351(12) -0.0152(9) 0.0123(9) -0.0087(9)
N9 0.0252(10) 0.0311(11) 0.0275(10) -0.0114(9) 0.0079(8) -0.0093(9)
N10 0.0403(13) 0.0403(13) 0.0371(12) -0.0217(10) 0.0211(10) -0.0230(11)
C1 0.0401(15) 0.0328(14) 0.0459(16) -0.0056(11) -0.0017(12) -0.0166(11)
C2 0.0340(14) 0.0414(16) 0.0546(17) 0.0033(13) 0.0064(13) -0.0101(12)
C3 0.0448(16) 0.0346(14) 0.0251(12) 0.0001(10) -0.0027(11) -0.0047(12)
C4 0.0496(17) 0.0475(17) 0.0349(14) -0.0033(12) 0.0057(12) 0.0020(13)
C5 0.0334(13) 0.0234(12) 0.0405(14) -0.0046(10) -0.0091(11) 0.0011(10)
C6 0.068(2) 0.059(2) 0.071(2) -0.0203(18) -0.035(2) 0.0287(18)
C7 0.0225(11) 0.0222(11) 0.0227(11) 0.0027(8) 0.0023(8) 0.0021(9)
C8 0.0162(10) 0.0209(10) 0.0220(11) -0.0005(8) -0.0003(8) 0.0009(8)
C9 0.0230(11) 0.0247(11) 0.0229(11) -0.0045(9) 0.0055(9) -0.0043(9)

loop_
_atom_type_symbol
_atom_type_description
_atom_type_scat_dispersion_real
_atom_type_scat_dispersion_imag
_atom_type_scat_source
C C 0.0033 0.0016 'International Tables Vol C Tables 4.2.6.8 and 6.1.1.4'
H H 0.0000 0.0000 'International Tables Vol C Tables 4.2.6.8 and 6.1.1.4'
N N 0.0061 0.0033 'International Tables Vol C Tables 4.2.6.8 and 6.1.1.4'
O O 0.0106 0.0060 'International Tables Vol C Tables 4.2.6.8 and 6.1.1.4'
S S 0.1246 0.1234 'International Tables Vol C Tables 4.2.6.8 and 6.1.1.4'

loop_
_geom_angle_atom_site_label_1
_geom_angle_atom_site_label_2
_geom_angle_atom_site_label_3
_geom_angle
_geom_angle_site_symmetry_1
_geom_angle_site_symmetry_3
_geom_angle_publ_flag
O3 S1 O2 110.42(9) . . ?
O3 S1 O4 110.50(9) . . ?
O2 S1 O4 109.51(9) . . ?
O3 S1 O1 108.79(9) . . ?
O2 S1 O1 108.12(9) . . ?
O4 S1 O1 109.47(10) . . ?
O7 S2 O8 110.62(11) . . ?
O7 S2 O5 110.14(10) . . ?
O8 S2 O5 109.56(9) . . ?
O7 S2 O6 109.17(9) . . ?
O8 S2 O6 108.38(9) . . ?
O5 S2 O6 108.93(9) . . ?
C1 N1 C5 113.9(2) . . ?
C1 N1 C3 111.85(19) . . ?
C5 N1 C3 110.78(19) . . ?
C1 N1 H1 105.8(16) . . ?
C5 N1 H1 106.4(16) . . ?
C3 N1 H1 107.6(16) . . ?
C7 N2 H2A 117(2) . . ?
C7 N2 H2B 121(2) . . ?
H2A N2 H2B 122(3) . . ?
C7 N3 H3A 119.4(18) . . ?
C7 N3 H3B 121(2) . . ?
H3A N3 H3B 119(3) . . ?
C7 N4 H4A 120(2) . . ?
C7 N4 H4B 115.6(18) . . ?
H4A N4 H4B 122(3) . . ?
C8 N5 H5A 117(2) . . ?
C8 N5 H5B 122(2) . . ?
H5A N5 H5B 119(3) . . ?
C8 N6 H6A 120(2) . . ?
C8 N6 H6B 118.2(19) . . ?
H6A N6 H6B 122(3) . . ?
C8 N7 H7A 120(2) . . ?
C8 N7 H7B 120.9(17) . . ?
H7A N7 H7B 119(3) . . ?
C9 N8 H8A 116(2) . . ?
C9 N8 H8B 118.6(19) . . ?
H8A N8 H8B 125(3) . . ?
C9 N9 H9A 120(2) . . ?
C9 N9 H9B 115.7(17) . . ?
H9A N9 H9B 121(3) . . ?
C9 N10 H10A 117(2) . . ?
C9 N10 H10B 114(3) . . ?
H10A N10 H10B 123(4) . . ?
N1 C1 C2 113.4(2) . . ?
N1 C1 H1A 108.9 . . ?
C2 C1 H1A 108.9 . . ?
N1 C1 H1B 108.9 . . ?
C2 C1 H1B 108.9 . . ?
H1A C1 H1B 107.7 . . ?
C1 C2 H2C 109.5 . . ?
C1 C2 H2D 109.5 . . ?
H2C C2 H2D 109.5 . . ?
C1 C2 H2E 109.5 . . ?
H2C C2 H2E 109.5 . . ?
H2D C2 H2E 109.5 . . ?
C4 C3 N1 112.6(2) . . ?
C4 C3 H3C 109.1 . . ?
N1 C3 H3C 109.1 . . ?
C4 C3 H3D 109.1 . . ?
N1 C3 H3D 109.1 . . ?
H3C C3 H3D 107.8 . . ?
C3 C4 H4C 109.5 . . ?
C3 C4 H4D 109.5 . . ?
H4C C4 H4D 109.5 . . ?
C3 C4 H4E 109.5 . . ?
H4C C4 H4E 109.5 . . ?
H4D C4 H4E 109.5 . . ?
C6 C5 N1 114.2(2) . . ?
C6 C5 H5C 108.7 . . ?
N1 C5 H5C 108.7 . . ?
C6 C5 H5D 108.7 . . ?
N1 C5 H5D 108.7 . . ?
H5C C5 H5D 107.6 . . ?
C5 C6 H6C 109.5 . . ?
C5 C6 H6D 109.5 . . ?
H6C C6 H6D 109.5 . . ?
C5 C6 H6E 109.5 . . ?
H6C C6 H6E 109.5 . . ?
H6D C6 H6E 109.5 . . ?
N2 C7 N3 120.9(2) . . ?
N2 C7 N4 119.8(2) . . ?
N3 C7 N4 119.3(2) . . ?
N6 C8 N7 120.5(2) . . ?
N6 C8 N5 119.8(2) . . ?
N7 C8 N5 119.6(2) . . ?
N8 C9 N9 120.6(2) . . ?
N8 C9 N10 119.6(2) . . ?
N9 C9 N10 119.7(2) . . ?

loop_
_geom_bond_atom_site_label_1
_geom_bond_atom_site_label_2
_geom_bond_distance
_geom_bond_site_symmetry_2
_geom_bond_publ_flag
S1 O3 1.4705(15) . ?
S1 O2 1.4735(16) . ?
S1 O4 1.4762(16) . ?
S1 O1 1.4871(15) . ?
S2 O7 1.4693(16) . ?
S2 O8 1.4729(18) . ?
S2 O5 1.4736(15) . ?
S2 O6 1.4885(14) . ?
N1 C1 1.488(3) . ?
N1 C5 1.507(3) . ?
N1 C3 1.519(3) . ?
N1 H1 0.87(3) . ?
N2 C7 1.324(3) . ?
N2 H2A 0.83(3) . ?
N2 H2B 0.76(3) . ?
N3 C7 1.325(3) . ?
N3 H3A 0.83(3) . ?
N3 H3B 0.78(3) . ?
N4 C7 1.325(3) . ?
N4 H4A 0.83(3) . ?
N4 H4B 0.89(3) . ?
N5 C8 1.330(3) . ?
N5 H5A 0.80(3) . ?
N5 H5B 0.80(3) . ?
N6 C8 1.319(3) . ?
N6 H6A 0.76(3) . ?
N6 H6B 0.86(3) . ?
N7 C8 1.328(3) . ?
N7 H7A 0.80(3) . ?
N7 H7B 0.88(3) . ?
N8 C9 1.323(3) . ?
N8 H8A 0.81(3) . ?
N8 H8B 0.82(3) . ?
N9 C9 1.329(3) . ?
N9 H9A 0.84(3) . ?
N9 H9B 0.89(3) . ?
N10 C9 1.330(3) . ?
N10 H10A 0.90(3) . ?
N10 H10B 0.80(5) . ?
C1 C2 1.519(4) . ?
C1 H1A 0.9900 . ?
C1 H1B 0.9900 . ?
C2 H2C 0.9800 . ?
C2 H2D 0.9800 . ?
C2 H2E 0.9800 . ?
C3 C4 1.489(4) . ?
C3 H3C 0.9900 . ?
C3 H3D 0.9900 . ?
C4 H4C 0.9800 . ?
C4 H4D 0.9800 . ?
C4 H4E 0.9800 . ?
C5 C6 1.498(4) . ?
C5 H5C 0.9900 . ?
C5 H5D 0.9900 . ?
C6 H6C 0.9800 . ?
C6 H6D 0.9800 . ?
C6 H6E 0.9800 . ?

loop_
_geom_hbond_atom_site_label_D
_geom_hbond_atom_site_label_H
_geom_hbond_atom_site_label_A
_geom_hbond_distance_DH
_geom_hbond_distance_HA
_geom_hbond_distance_DA
_geom_hbond_angle_DHA
_geom_hbond_site_symmetry_A
N1 H1 O1 0.87(3) 1.85(3) 2.713(2) 172(2) .
N2 H2A O3 0.83(3) 2.27(3) 3.058(3) 159(3) 4_654
N2 H2B O5 0.76(3) 2.20(3) 2.960(3) 178(3) .
N3 H3A O5 0.83(3) 2.20(3) 2.993(3) 158(2) 3_645
N3 H3B O7 0.78(3) 2.07(3) 2.847(3) 176(3) .
N4 H4A O1 0.83(3) 2.16(3) 2.899(3) 149(3) 4_654
N4 H4A O3 0.83(3) 2.50(3) 3.223(3) 146(3) 4_654
N4 H4B O5 0.89(3) 2.70(3) 3.339(3) 129(2) 3_645
N4 H4B O8 0.89(3) 1.96(3) 2.846(3) 170(3) 3_645
N5 H5A O6 0.80(3) 2.09(3) 2.881(3) 172(3) .
N5 H5B O8 0.80(3) 2.08(3) 2.876(3) 173(3) 3_655
N6 H6A O2 0.76(3) 2.08(3) 2.844(3) 175(3) .
N6 H6B O7 0.86(3) 1.99(3) 2.833(3) 165(3) .
N7 H7A O4 0.80(3) 2.07(3) 2.871(3) 175(3) .
N7 H7B O6 0.88(3) 2.05(3) 2.921(3) 167(3) 3_655
N8 H8A O2 0.81(3) 2.06(3) 2.839(3) 163(3) 3
N8 H8B O3 0.82(3) 2.04(3) 2.854(3) 173(3) .
N9 H9A O6 0.84(3) 2.33(3) 3.046(3) 144(3) 2_665
N9 H9B O4 0.89(3) 1.93(3) 2.815(3) 176(2) .
N10 H10A O1 0.90(3) 2.06(3) 2.939(3) 166(3) 3
N10 H10A O2 0.90(3) 2.48(3) 3.129(3) 130(3) 3
N10 H10B O5 0.80(5) 2.45(5) 3.162(3) 149(4) 2_665
N10 H10B O6 0.80(5) 2.28(5) 3.004(3) 149(4) 2_665
